data_4318497
loop_
_publ_author_name
'Youngjo Kim'
'Pramesh N. Kapoor'
'John G. Verkade'

_publ_section_title
;
 (RO)2Ta[tris(2-oxy-3,5-dimethylbenzyl)amine]: Structure and Lactide
 Polymerization Activities
;
_journal_name_full 'Inorganic Chemistry'
_journal_page_first 4834
_journal_page_last 4838
_journal_paper_doi 10.1021/ic0257571
_journal_volume 41
_journal_year 2002
_chemical_formula_sum 'C29 H36 N O5 Ta'
_chemical_formula_weight 659.54
_chemical_name_systematic
; 
 ? 
;
_space_group_IT_number 61
_symmetry_cell_setting orthorhombic
_symmetry_space_group_name_Hall '-P 2ac 2ab'
_symmetry_space_group_name_H-M 'P b c a'
_atom_sites_solution_hydrogens geom
_atom_sites_solution_primary direct
_atom_sites_solution_secondary difmap
_audit_creation_method SHELXL-97
_cell_angle_alpha 90.00
_cell_angle_beta 90.00
_cell_angle_gamma 90.00
_cell_formula_units_Z 8
_cell_length_a 22.771(5)
_cell_length_b 9.565(2)
_cell_length_c 26.204(5)
_cell_measurement_temperature 298(2)
_cell_volume 5707(2)
_computing_cell_refinement 'Bruker SMART'
_computing_data_collection 'Bruker SMART'
_computing_data_reduction 'Bruker SHELXTL'
_computing_molecular_graphics 'Bruker SHELXTL'
_computing_publication_material 'Bruker SHELXTL'
_computing_structure_refinement 'SHELXL-97 (Sheldrick, 1997)'
_computing_structure_solution 'SHELXS-97 (Sheldrick, 1990)'
_diffrn_ambient_temperature 298(2)
_diffrn_measured_fraction_theta_full 0.996
_diffrn_measured_fraction_theta_max 0.996
_diffrn_measurement_device_type 'CCD area detector'
_diffrn_measurement_method 'phi and omega scans'
_diffrn_radiation_monochromator graphite
_diffrn_radiation_source 'fine-focus sealed tube'
_diffrn_radiation_type MoK\a
_diffrn_radiation_wavelength 0.71073
_diffrn_reflns_av_R_equivalents 0.0536
_diffrn_reflns_av_sigmaI/netI 0.0464
_diffrn_reflns_limit_h_max 26
_diffrn_reflns_limit_h_min -17
_diffrn_reflns_limit_k_max 9
_diffrn_reflns_limit_k_min -11
_diffrn_reflns_limit_l_max 26
_diffrn_reflns_limit_l_min -30
_diffrn_reflns_number 23223
_diffrn_reflns_theta_full 24.71
_diffrn_reflns_theta_max 24.71
_diffrn_reflns_theta_min 2.37
_exptl_absorpt_coefficient_mu 3.888
_exptl_absorpt_correction_T_max 1
_exptl_absorpt_correction_T_min 0.67
_exptl_absorpt_correction_type empirical
_exptl_crystal_colour plate
_exptl_crystal_density_diffrn 1.535
_exptl_crystal_density_method 'not measured'
_exptl_crystal_description colorless
_exptl_crystal_F_000 2640
_exptl_crystal_size_max 0.3
_exptl_crystal_size_mid 0.1
_exptl_crystal_size_min 0.08
_refine_diff_density_max 0.831
_refine_diff_density_min -1.620
_refine_diff_density_rms 0.103
_refine_ls_extinction_method none
_refine_ls_goodness_of_fit_ref 1.020
_refine_ls_hydrogen_treatment mixed
_refine_ls_matrix_type full
_refine_ls_number_parameters 333
_refine_ls_number_reflns 4847
_refine_ls_number_restraints 0
_refine_ls_restrained_S_all 1.020
_refine_ls_R_factor_all 0.0737
_refine_ls_R_factor_gt 0.0457
_refine_ls_shift/su_max 0.006
_refine_ls_shift/su_mean 0.000
_refine_ls_structure_factor_coef Fsqd
_refine_ls_weighting_details 'calc w=1/[\s^2^(Fo^2^)+(0.0659P)^2^+0.0000P] where P=(Fo^2^+2Fc^2^)/3'
_refine_ls_weighting_scheme calc
_refine_ls_wR_factor_gt 0.1092
_refine_ls_wR_factor_ref 0.1192
_reflns_number_gt 3269
_reflns_number_total 4847
_reflns_threshold_expression >2sigma(I)
_cod_data_source_file ic0257571_s2.cif
_cod_data_source_block ver57
_cod_depositor_comments
;
The following automatic conversions were performed:

'_symmetry_cell_setting' value 'Orthorhombic' changed to
'orthorhombic' according to the built-in table from CIF Core
dictionary named 'cif_core.dic' version 2.4.1 from 2010-06-29.

Automatic conversion script
Id: cif_fix_values 1646 2011-03-28 12:23:43Z adriana 
;
_cod_database_code 4318497

loop_
_symmetry_equiv_pos_as_xyz
'x, y, z'
'-x+1/2, -y, z+1/2'
'-x, y+1/2, -z+1/2'
'x+1/2, -y+1/2, -z'
'-x, -y, -z'
'x-1/2, y, -z-1/2'
'x, -y-1/2, z-1/2'
'-x-1/2, y-1/2, z'

loop_
_atom_site_label
_atom_site_type_symbol
_atom_site_fract_x
_atom_site_fract_y
_atom_site_fract_z
_atom_site_U_iso_or_equiv
_atom_site_adp_type
_atom_site_occupancy
_atom_site_symmetry_multiplicity
_atom_site_calc_flag
_atom_site_refinement_flags
_atom_site_disorder_assembly
_atom_site_disorder_group
Ta1 Ta 0.092209(14) 0.94871(3) 0.087665(12) 0.05701(15) Uani 1 1 d . . .
C1 C 0.1543(3) 0.7233(6) 0.1604(2) 0.0473(17) Uani 1 1 d . . .
H1A H 0.1271 0.6633 0.1422 0.057 Uiso 1 1 calc R . .
H1B H 0.1875 0.6664 0.1708 0.057 Uiso 1 1 calc R . .
C2 C 0.1249(3) 0.7780(7) 0.2064(3) 0.0461(17) Uani 1 1 d . . .
C3 C 0.1395(3) 0.7278(8) 0.2551(3) 0.060(2) Uani 1 1 d . . .
H3 H 0.1674 0.6571 0.2579 0.072 Uiso 1 1 calc R . .
C4 C 0.1142(4) 0.7790(10) 0.2990(3) 0.076(3) Uani 1 1 d . . .
C5 C 0.1297(5) 0.7197(15) 0.3510(3) 0.142(5) Uani 1 1 d . . .
H5A H 0.1175 0.6237 0.3528 0.213 Uiso 1 1 calc R . .
H5B H 0.1100 0.7724 0.3770 0.213 Uiso 1 1 calc R . .
H5C H 0.1713 0.7253 0.3561 0.213 Uiso 1 1 calc R . .
C6 C 0.0712(4) 0.8803(10) 0.2943(4) 0.077(3) Uani 1 1 d . . .
H6 H 0.0533 0.9149 0.3236 0.092 Uiso 1 1 calc R . .
C7 C 0.0541(3) 0.9317(8) 0.2472(4) 0.067(2) Uani 1 1 d . . .
C8 C 0.0081(4) 1.0475(9) 0.2420(4) 0.095(3) Uani 1 1 d . . .
H8A H 0.0178 1.1231 0.2647 0.143 Uiso 1 1 calc R . .
H8B H -0.0298 1.0112 0.2507 0.143 Uiso 1 1 calc R . .
H8C H 0.0076 1.0811 0.2075 0.143 Uiso 1 1 calc R . .
C9 C 0.0804(3) 0.8788(7) 0.2034(3) 0.0478(17) Uani 1 1 d . . .
C10 C 0.1544(3) 1.1387(7) 0.1593(3) 0.0471(17) Uani 1 1 d . . .
C11 C 0.1321(3) 1.2565(8) 0.1859(4) 0.067(2) Uani 1 1 d . . .
C12 C 0.0927(4) 1.3555(9) 0.1594(4) 0.096(3) Uani 1 1 d . . .
H12A H 0.0850 1.4341 0.1811 0.145 Uiso 1 1 calc R . .
H12B H 0.0564 1.3094 0.1513 0.145 Uiso 1 1 calc R . .
H12C H 0.1110 1.3870 0.1285 0.145 Uiso 1 1 calc R . .
C13 C 0.1489(4) 1.2708(10) 0.2358(4) 0.079(3) Uani 1 1 d . . .
H13 H 0.1352 1.3482 0.2537 0.095 Uiso 1 1 calc R . .
C14 C 0.1847(4) 1.1783(11) 0.2614(3) 0.074(3) Uani 1 1 d . . .
C15 C 0.1985(5) 1.1962(13) 0.3185(3) 0.134(5) Uani 1 1 d . . .
H15A H 0.2383 1.1685 0.3249 0.202 Uiso 1 1 calc R . .
H15B H 0.1723 1.1390 0.3382 0.202 Uiso 1 1 calc R . .
H15C H 0.1934 1.2925 0.3279 0.202 Uiso 1 1 calc R . .
C16 C 0.2068(3) 1.0649(9) 0.2346(3) 0.062(2) Uani 1 1 d . . .
H16 H 0.2316 1.0015 0.2507 0.075 Uiso 1 1 calc R . .
C17 C 0.1916(3) 1.0463(7) 0.1836(3) 0.0487(17) Uani 1 1 d . . .
C18 C 0.2184(3) 0.9296(6) 0.1527(2) 0.0436(16) Uani 1 1 d . . .
H18A H 0.2452 0.9706 0.1281 0.052 Uiso 1 1 calc R . .
H18B H 0.2415 0.8715 0.1754 0.052 Uiso 1 1 calc R . .
C19 C 0.2105(3) 0.7647(7) 0.0824(2) 0.0514(18) Uani 1 1 d . . .
H19A H 0.2423 0.7120 0.0978 0.062 Uiso 1 1 calc R . .
H19B H 0.1850 0.6988 0.0651 0.062 Uiso 1 1 calc R . .
C20 C 0.2356(3) 0.8636(7) 0.0438(2) 0.0529(18) Uani 1 1 d . . .
C21 C 0.2954(4) 0.8731(8) 0.0349(3) 0.062(2) Uani 1 1 d . . .
H21 H 0.3210 0.8187 0.0542 0.074 Uiso 1 1 calc R . .
C22 C 0.3183(5) 0.9616(9) -0.0021(3) 0.076(3) Uani 1 1 d . . .
C23 C 0.3824(5) 0.9768(12) -0.0106(5) 0.123(4) Uani 1 1 d . . .
H23A H 0.3979 1.0454 0.0126 0.184 Uiso 1 1 calc R . .
H23B H 0.3894 1.0063 -0.0451 0.184 Uiso 1 1 calc R . .
H23C H 0.4014 0.8887 -0.0047 0.184 Uiso 1 1 calc R . .
C24 C 0.2774(6) 1.0379(10) -0.0314(4) 0.092(3) Uani 1 1 d . . .
H24 H 0.2916 1.0951 -0.0574 0.111 Uiso 1 1 calc R . .
C25 C 0.2188(5) 1.0323(8) -0.0238(3) 0.074(3) Uani 1 1 d . . .
C26 C 0.1750(5) 1.1142(10) -0.0558(3) 0.106(4) Uani 1 1 d . . .
H26A H 0.1917 1.2027 -0.0651 0.158 Uiso 1 1 calc R . .
H26B H 0.1398 1.1293 -0.0363 0.158 Uiso 1 1 calc R . .
H26C H 0.1657 1.0623 -0.0861 0.158 Uiso 1 1 calc R . .
C27 C 0.1980(4) 0.9463(8) 0.0156(2) 0.057(2) Uani 1 1 d . . .
C28 C 0.0155(5) 0.6825(11) 0.0941(4) 0.116(4) Uani 1 1 d . . .
H28A H 0.0073 0.7132 0.1283 0.174 Uiso 1 1 calc R . .
H28B H 0.0266 0.5857 0.0946 0.174 Uiso 1 1 calc R . .
H28C H -0.0190 0.6938 0.0734 0.174 Uiso 1 1 calc R . .
C29 C -0.0044(5) 1.1583(13) 0.0478(5) 0.153(6) Uani 1 1 d . . .
H29A H 0.0146 1.2447 0.0564 0.229 Uiso 1 1 calc R . .
H29B H -0.0416 1.1529 0.0648 0.229 Uiso 1 1 calc R . .
H29C H -0.0103 1.1540 0.0115 0.229 Uiso 1 1 calc R . .
N1 N 0.1760(2) 0.8370(5) 0.12428(18) 0.0367(12) Uani 1 1 d . . .
O1 O 0.0649(2) 0.9287(5) 0.1571(2) 0.0565(13) Uani 1 1 d . . .
O2 O 0.1371(2) 1.1149(4) 0.11081(18) 0.0514(12) Uani 1 1 d . . .
O3 O 0.1397(2) 0.9432(5) 0.02665(17) 0.0640(14) Uani 1 1 d . . .
O4 O 0.0631(3) 0.7653(6) 0.0730(2) 0.0849(18) Uani 1 1 d . . .
O5 O 0.0297(3) 1.0503(7) 0.0626(3) 0.0907(19) Uani 1 1 d . . .

loop_
_atom_site_aniso_label
_atom_site_aniso_U_11
_atom_site_aniso_U_22
_atom_site_aniso_U_33
_atom_site_aniso_U_23
_atom_site_aniso_U_13
_atom_site_aniso_U_12
Ta1 0.0584(2) 0.0472(2) 0.0655(2) 0.00922(16) -0.02257(16) 0.00170(15)
C1 0.052(4) 0.033(4) 0.056(5) 0.011(3) -0.002(4) -0.003(3)
C2 0.039(4) 0.041(4) 0.058(5) 0.006(3) 0.000(3) -0.004(3)
C3 0.051(4) 0.065(5) 0.064(5) 0.014(4) -0.002(4) -0.003(4)
C4 0.064(5) 0.104(8) 0.059(6) 0.018(5) 0.018(5) -0.004(5)
C5 0.129(10) 0.232(16) 0.064(7) 0.031(8) 0.024(7) 0.035(10)
C6 0.066(6) 0.095(7) 0.069(6) 0.006(5) 0.028(5) -0.017(5)
C7 0.051(5) 0.055(5) 0.096(7) 0.000(5) 0.023(5) -0.006(4)
C8 0.075(6) 0.083(7) 0.129(8) 0.000(6) 0.044(6) 0.014(5)
C9 0.035(4) 0.041(4) 0.067(5) 0.008(4) -0.001(4) -0.007(3)
C10 0.044(4) 0.032(4) 0.066(5) -0.005(3) 0.013(4) -0.010(3)
C11 0.063(5) 0.048(5) 0.089(6) -0.024(4) 0.031(5) -0.014(4)
C12 0.098(7) 0.043(5) 0.148(9) -0.015(6) 0.035(7) 0.013(5)
C13 0.075(6) 0.072(6) 0.089(7) -0.040(5) 0.033(6) -0.010(5)
C14 0.067(5) 0.096(7) 0.059(5) -0.038(5) 0.011(4) -0.026(5)
C15 0.128(9) 0.192(13) 0.083(7) -0.084(8) 0.022(7) -0.014(9)
C16 0.039(4) 0.092(6) 0.056(5) -0.016(4) 0.007(3) -0.017(4)
C17 0.049(4) 0.048(4) 0.049(4) -0.012(3) 0.010(3) -0.015(4)
C18 0.042(4) 0.045(4) 0.044(4) -0.007(3) 0.000(3) -0.004(3)
C19 0.069(5) 0.038(4) 0.047(4) -0.001(3) -0.001(4) 0.005(3)
C20 0.083(6) 0.038(4) 0.037(4) -0.001(3) 0.000(4) 0.007(4)
C21 0.093(6) 0.052(5) 0.040(4) -0.007(4) 0.015(4) 0.006(4)
C22 0.108(7) 0.062(6) 0.058(5) -0.016(5) 0.039(5) 0.001(5)
C23 0.125(9) 0.104(9) 0.139(10) 0.003(7) 0.068(8) -0.013(7)
C24 0.154(10) 0.055(6) 0.068(6) -0.005(5) 0.034(7) -0.013(7)
C25 0.139(9) 0.056(6) 0.028(4) 0.004(4) 0.007(5) 0.008(6)
C26 0.186(11) 0.075(7) 0.055(6) 0.024(5) -0.024(7) 0.011(7)
C27 0.097(6) 0.047(4) 0.027(4) -0.011(3) -0.003(4) 0.002(4)
C28 0.106(8) 0.096(8) 0.145(10) 0.013(7) -0.037(7) -0.042(7)
C29 0.152(11) 0.148(12) 0.159(11) -0.033(10) -0.068(10) 0.085(10)
N1 0.045(3) 0.029(3) 0.036(3) 0.001(2) -0.007(2) 0.000(2)
O1 0.044(3) 0.051(3) 0.075(4) 0.013(3) 0.002(2) 0.002(2)
O2 0.070(3) 0.031(2) 0.053(3) 0.003(2) -0.003(3) -0.002(2)
O3 0.084(4) 0.061(3) 0.047(3) 0.006(2) -0.017(3) 0.004(3)
O4 0.101(4) 0.064(4) 0.089(4) 0.006(3) -0.024(4) -0.031(4)
O5 0.074(4) 0.096(5) 0.102(4) 0.030(4) -0.033(4) 0.015(4)

loop_
_atom_type_symbol
_atom_type_description
_atom_type_scat_dispersion_real
_atom_type_scat_dispersion_imag
_atom_type_scat_source
C C 0.0033 0.0016 'International Tables Vol C Tables 4.2.6.8 and 6.1.1.4'
H H 0.0000 0.0000 'International Tables Vol C Tables 4.2.6.8 and 6.1.1.4'
N N 0.0061 0.0033 'International Tables Vol C Tables 4.2.6.8 and 6.1.1.4'
O O 0.0106 0.0060 'International Tables Vol C Tables 4.2.6.8 and 6.1.1.4'
Ta Ta -0.7052 6.5227 'International Tables Vol C Tables 4.2.6.8 and 6.1.1.4'

loop_
_geom_angle_atom_site_label_1
_geom_angle_atom_site_label_2
_geom_angle_atom_site_label_3
_geom_angle
_geom_angle_site_symmetry_1
_geom_angle_site_symmetry_3
_geom_angle_publ_flag
O5 Ta1 O4 98.3(3) . . ?
O5 Ta1 O3 98.7(3) . . ?
O4 Ta1 O3 90.2(2) . . ?
O5 Ta1 O1 98.0(3) . . ?
O4 Ta1 O1 89.3(2) . . ?
O3 Ta1 O1 163.15(19) . . ?
O5 Ta1 O2 94.9(2) . . ?
O4 Ta1 O2 166.8(2) . . ?
O3 Ta1 O2 89.2(2) . . ?
O1 Ta1 O2 87.53(19) . . ?
O5 Ta1 N1 174.6(2) . . ?
O4 Ta1 N1 86.9(2) . . ?
O3 Ta1 N1 82.68(18) . . ?
O1 Ta1 N1 80.47(18) . . ?
O2 Ta1 N1 79.87(17) . . ?
C2 C1 N1 113.7(5) . . ?
C9 C2 C3 117.3(7) . . ?
C9 C2 C1 121.8(6) . . ?
C3 C2 C1 120.9(6) . . ?
C4 C3 C2 122.6(8) . . ?
C3 C4 C6 118.1(8) . . ?
C3 C4 C5 121.4(9) . . ?
C6 C4 C5 120.4(9) . . ?
C4 C6 C7 121.8(8) . . ?
C6 C7 C9 119.0(8) . . ?
C6 C7 C8 121.9(8) . . ?
C9 C7 C8 119.1(8) . . ?
O1 C9 C7 119.9(6) . . ?
O1 C9 C2 119.0(7) . . ?
C7 C9 C2 121.1(7) . . ?
O2 C10 C17 120.4(6) . . ?
O2 C10 C11 119.5(7) . . ?
C17 C10 C11 120.0(7) . . ?
C13 C11 C10 116.7(8) . . ?
C13 C11 C12 123.7(8) . . ?
C10 C11 C12 119.6(8) . . ?
C11 C13 C14 124.5(8) . . ?
C13 C14 C16 118.1(8) . . ?
C13 C14 C15 121.5(9) . . ?
C16 C14 C15 120.4(10) . . ?
C14 C16 C17 119.8(8) . . ?
C10 C17 C16 120.9(7) . . ?
C10 C17 C18 118.2(6) . . ?
C16 C17 C18 120.7(7) . . ?
N1 C18 C17 116.2(5) . . ?
C20 C19 N1 113.5(5) . . ?
C27 C20 C21 118.9(7) . . ?
C27 C20 C19 119.1(7) . . ?
C21 C20 C19 122.0(7) . . ?
C20 C21 C22 121.7(8) . . ?
C21 C22 C24 116.7(9) . . ?
C21 C22 C23 122.2(10) . . ?
C24 C22 C23 121.1(9) . . ?
C25 C24 C22 123.4(9) . . ?
C24 C25 C27 117.8(9) . . ?
C24 C25 C26 123.2(9) . . ?
C27 C25 C26 119.0(10) . . ?
O3 C27 C20 118.6(7) . . ?
O3 C27 C25 120.0(8) . . ?
C20 C27 C25 121.3(9) . . ?
C18 N1 C19 107.1(5) . . ?
C18 N1 C1 108.7(4) . . ?
C19 N1 C1 107.0(5) . . ?
C18 N1 Ta1 116.5(4) . . ?
C19 N1 Ta1 109.1(3) . . ?
C1 N1 Ta1 108.1(4) . . ?
C9 O1 Ta1 142.8(4) . . ?
C10 O2 Ta1 125.0(4) . . ?
C27 O3 Ta1 136.4(4) . . ?
C28 O4 Ta1 133.0(6) . . ?
C29 O5 Ta1 161.7(7) . . ?

loop_
_geom_bond_atom_site_label_1
_geom_bond_atom_site_label_2
_geom_bond_distance
_geom_bond_site_symmetry_2
_geom_bond_publ_flag
Ta1 O5 1.845(5) . ?
Ta1 O4 1.914(6) . ?
Ta1 O3 1.932(5) . ?
Ta1 O1 1.933(5) . ?
Ta1 O2 1.984(5) . ?
Ta1 N1 2.388(5) . ?
C1 C2 1.475(9) . ?
C1 N1 1.524(7) . ?
C2 C9 1.400(9) . ?
C2 C3 1.404(9) . ?
C3 C4 1.375(10) . ?
C4 C6 1.383(12) . ?
C4 C5 1.518(12) . ?
C6 C7 1.385(11) . ?
C7 C9 1.390(10) . ?
C7 C8 1.530(11) . ?
C9 O1 1.350(8) . ?
C10 O2 1.349(8) . ?
C10 C17 1.381(9) . ?
C10 C11 1.420(9) . ?
C11 C13 1.369(11) . ?
C11 C12 1.479(12) . ?
C13 C14 1.378(12) . ?
C14 C16 1.386(11) . ?
C14 C15 1.537(11) . ?
C16 C17 1.392(9) . ?
C17 C18 1.508(9) . ?
C18 N1 1.507(7) . ?
C19 C20 1.498(9) . ?
C19 N1 1.516(8) . ?
C20 C27 1.382(10) . ?
C20 C21 1.385(10) . ?
C21 C22 1.388(11) . ?
C22 C24 1.410(13) . ?
C22 C23 1.485(13) . ?
C24 C25 1.351(13) . ?
C25 C27 1.402(10) . ?
C25 C26 1.520(12) . ?
C27 O3 1.357(9) . ?
C28 O4 1.453(11) . ?
C29 O5 1.348(11) . ?
